data_7706856
loop_
_publ_author_name
'Hu, Lei'
'Mahaut, Damien'
'Tumanov, Nikolay'
'Wouters, Johan'
'Collard, Laurent'
'Robiette, Rapha\"el'
'Berionni, Guillaume'

_publ_section_title
;
 Sterically hindered ortho-substituted phosphatriptycenes as
 configurationally stable P-chirogenic triarylphosphines.
;
_journal_issue 14
_journal_name_full 'Dalton transactions (Cambridge, England : 2003)'
_journal_page_first 4772
_journal_page_last 4777
_journal_paper_doi 10.1039/d1dt00816a
_journal_volume 50
_journal_year 2021
_chemical_formula_moiety 'C23 H20 Cl P'
_chemical_formula_sum 'C23 H20 Cl P'
_chemical_formula_weight 362.81
_chemical_name_common (5R/S,10S/R)-2-(tert-butyl)-6-chloro-10H-5,10-[1,2]benzenoacridophosphine
_chemical_name_systematic (5R/S,10S/R)-2-(tert-butyl)-6-chloro-10H-5,10-[1,2]benzenoacridophosphine
_space_group_crystal_system monoclinic
_space_group_IT_number 11
_space_group_name_Hall '-P 2yb'
_space_group_name_H-M_alt 'P 1 21/m 1'
_atom_sites_solution_hydrogens difmap
_atom_sites_solution_primary dual
_atom_sites_solution_secondary difmap
_audit_creation_method SHELXL-2018/3
_audit_update_record
;
2021-02-08 deposited with the CCDC.	2021-03-15 downloaded from the CCDC.
;
_cell_angle_alpha 90
_cell_angle_beta 99.365(3)
_cell_angle_gamma 90
_cell_formula_units_Z 2
_cell_length_a 8.1914(2)
_cell_length_b 13.7899(4)
_cell_length_c 8.6284(2)
_cell_measurement_reflns_used 2317
_cell_measurement_temperature 295(2)
_cell_measurement_theta_max 66.7210
_cell_measurement_theta_min 6.3180
_cell_volume 961.66(4)
_computing_cell_refinement 'CrysAlisPro 1.171.40.53 (Rigaku OD, 2019)'
_computing_data_collection 'CrysAlisPro 1.171.40.53 (Rigaku OD, 2019)'
_computing_data_reduction 'CrysAlisPro 1.171.40.53 (Rigaku OD, 2019)'
_computing_structure_refinement 'SHELXL-2018/3 (Sheldrick, 2018)'
_computing_structure_solution 'SHELXT (Sheldrick, 2015)'
_diffrn_ambient_temperature 295(2)
_diffrn_detector_area_resol_mean 5.1856
_diffrn_measured_fraction_theta_full 0.983
_diffrn_measured_fraction_theta_max 0.986
_diffrn_measurement_device_type
;
Oxford Diffraction Xcalibur, Ruby, Gemini Ultra
;
_diffrn_measurement_method '\w scans'
_diffrn_radiation_monochromator 'multilayer mirror'
_diffrn_radiation_type CuK\a
_diffrn_radiation_wavelength 1.54184
_diffrn_reflns_av_unetI/netI 0.0200
_diffrn_reflns_Laue_measured_fraction_full 0.983
_diffrn_reflns_Laue_measured_fraction_max 0.986
_diffrn_reflns_limit_h_max 9
_diffrn_reflns_limit_h_min -5
_diffrn_reflns_limit_k_max 16
_diffrn_reflns_limit_k_min -16
_diffrn_reflns_limit_l_max 10
_diffrn_reflns_limit_l_min -10
_diffrn_reflns_number 2998
_diffrn_reflns_point_group_measured_fraction_full 0.983
_diffrn_reflns_point_group_measured_fraction_max 0.986
_diffrn_reflns_theta_full 67.221
_diffrn_reflns_theta_max 67.221
_diffrn_reflns_theta_min 5.195
_diffrn_source 'fine-focus sealed tube'
_exptl_absorpt_coefficient_mu 2.537
_exptl_absorpt_correction_T_max 0.931
_exptl_absorpt_correction_T_min 0.673
_exptl_absorpt_correction_type gaussian
_exptl_absorpt_process_details
;
CrysAlisPro 1.171.40.53 (Rigaku Oxford Diffraction, 2019)
Numerical absorption correction based on gaussian integration over
a multifaceted crystal model
Empirical absorption correction using spherical harmonics,
 implemented in SCALE3 ABSPACK scaling algorithm.
;
_exptl_crystal_colour colourless
_exptl_crystal_density_diffrn 1.253
_exptl_crystal_description plate
_exptl_crystal_F_000 380
_exptl_crystal_size_max 0.290
_exptl_crystal_size_mid 0.072
_exptl_crystal_size_min 0.028
_refine_diff_density_max 0.380
_refine_diff_density_min -0.269
_refine_diff_density_rms 0.049
_refine_ls_extinction_method none
_refine_ls_goodness_of_fit_ref 1.146
_refine_ls_hydrogen_treatment mixed
_refine_ls_matrix_type full
_refine_ls_number_parameters 140
_refine_ls_number_reflns 2998
_refine_ls_number_restraints 4
_refine_ls_restrained_S_all 1.145
_refine_ls_R_factor_all 0.0583
_refine_ls_R_factor_gt 0.0517
_refine_ls_shift/su_max 0.000
_refine_ls_shift/su_mean 0.000
_refine_ls_structure_factor_coef Fsqd
_refine_ls_weighting_details 'w=1/[\s^2^(Fo^2^)+(0.0460P)^2^+0.6181P] where P=(Fo^2^+2Fc^2^)/3'
_refine_ls_weighting_scheme calc
_refine_ls_wR_factor_gt 0.1530
_refine_ls_wR_factor_ref 0.1553
_reflns_Friedel_coverage 0.000
_reflns_number_gt 2585
_reflns_number_total 2998
_reflns_threshold_expression 'I > 2\s(I)'
_cod_data_source_file d1dt00816a2.cif
_cod_data_source_block nt0764_LHG168
_cod_depositor_comments 'Adding full bibliography for 7706848--7706861.cif.'
_cod_original_cell_volume 961.67(5)
_cod_original_sg_symbol_H-M 'P 21/m'
_cod_database_code 7706856
_shelx_shelxl_version_number 2018/3
_shelx_space_group_comment
;
The symmetry employed for this shelxl refinement is uniquely defined
by the following loop, which should always be used as a source of
symmetry information in preference to the above space-group names.
They are only intended as comments.
;
_shelx_estimated_absorpt_t_min 0.527
_shelx_estimated_absorpt_t_max 0.932

loop_
_space_group_symop_operation_xyz
'x, y, z'
'-x, y+1/2, -z'
'-x, -y, -z'
'x, -y-1/2, z'

loop_
_atom_site_label
_atom_site_type_symbol
_atom_site_fract_x
_atom_site_fract_y
_atom_site_fract_z
_atom_site_U_iso_or_equiv
_atom_site_adp_type
_atom_site_occupancy
_atom_site_site_symmetry_order
_atom_site_calc_flag
_atom_site_refinement_flags_posn
_atom_site_refinement_flags_adp
_atom_site_refinement_flags_occupancy
_atom_site_disorder_assembly
_atom_site_disorder_group
Cl1 Cl 0.8841(3) 0.44281(17) 0.5730(3) 0.0834(7) Uani 0.5 1 d . . P A 1
P1 P 0.65480(16) 0.250000 0.46590(15) 0.0517(4) Uani 1 2 d S T P . .
C1 C 0.5957(4) 0.3479(3) 0.5906(4) 0.0522(8) Uani 1 1 d . . . . .
C2 C 0.6916(5) 0.4293(3) 0.6361(4) 0.0615(9) Uani 1 1 d . . . . .
H2 H 0.793401 0.436404 0.602876 0.074 Uiso 0.5 1 calc R U P A 2
C3 C 0.6385(6) 0.4996(3) 0.7293(5) 0.0725(12) Uani 1 1 d . . . . .
H3 H 0.704370 0.553461 0.759188 0.087 Uiso 1 1 calc R U . . .
C4 C 0.4875(6) 0.4899(3) 0.7785(5) 0.0715(12) Uani 1 1 d . . . . .
H4 H 0.452044 0.537189 0.842371 0.086 Uiso 1 1 calc R U . . .
C5 C 0.3880(5) 0.4101(3) 0.7331(4) 0.0617(10) Uani 1 1 d . . . . .
H5 H 0.285575 0.404475 0.765500 0.074 Uiso 1 1 calc R U . . .
C6 C 0.4405(4) 0.3390(2) 0.6401(4) 0.0519(8) Uani 1 1 d . . . . .
C7 C 0.3393(6) 0.250000 0.5834(5) 0.0497(11) Uani 1 2 d S T P . .
H7 H 0.233501 0.250000 0.622547 0.060 Uiso 1 2 calc R U P . .
C8 C 0.3117(6) 0.250000 0.4035(5) 0.0439(10) Uani 1 2 d S T P . .
C9 C 0.1581(6) 0.250000 0.3118(5) 0.0471(11) Uani 1 2 d S T P . .
H9 H 0.064183 0.250000 0.359525 0.056 Uiso 1 2 calc R U P . .
C10 C 0.1406(6) 0.250000 0.1474(5) 0.0458(11) Uani 1 2 d S T P . .
C11 C -0.0320(6) 0.250000 0.0488(6) 0.0553(13) Uani 1 2 d S T P . .
C12 C -0.1257(5) 0.1587(3) 0.0858(5) 0.0732(12) Uani 1 1 d . . . . .
H12A H -0.136583 0.158721 0.194905 0.110 Uiso 1 1 calc R U . . .
H12B H -0.065649 0.102134 0.062977 0.110 Uiso 1 1 calc R U . . .
H12C H -0.233635 0.158246 0.022608 0.110 Uiso 1 1 calc R U . . .
C13 C -0.0275(8) 0.250000 -0.1281(7) 0.085(2) Uani 1 2 d DS T P . .
H13A H -0.137(3) 0.250000 -0.189(7) 0.128 Uiso 1 2 d DS U P . .
H13B H 0.031(2) 0.3070(2) -0.153(4) 0.128 Uiso 1 1 d D U . . .
C14 C 0.2841(6) 0.250000 0.0800(5) 0.0464(11) Uani 1 2 d S T P . .
H14 H 0.275817 0.250000 -0.028796 0.056 Uiso 1 2 calc R U P . .
C15 C 0.4372(6) 0.250000 0.1718(5) 0.0475(10) Uani 1 2 d S T P . .
H15 H 0.531193 0.250000 0.124134 0.057 Uiso 1 2 calc R U P . .
C16 C 0.4548(6) 0.250000 0.3344(5) 0.0436(10) Uani 1 2 d S T P . .

loop_
_atom_site_aniso_label
_atom_site_aniso_U_11
_atom_site_aniso_U_22
_atom_site_aniso_U_33
_atom_site_aniso_U_23
_atom_site_aniso_U_13
_atom_site_aniso_U_12
Cl1 0.0698(12) 0.0789(14) 0.0956(15) 0.0062(12) -0.0040(11) -0.0200(11)
P1 0.0469(6) 0.0561(7) 0.0496(7) 0.000 0.0007(5) 0.000
C1 0.059(2) 0.0471(19) 0.0459(17) 0.0038(15) -0.0057(15) -0.0005(15)
C2 0.068(2) 0.051(2) 0.059(2) 0.0076(17) -0.0076(18) -0.0054(19)
C3 0.100(3) 0.043(2) 0.067(2) -0.0007(18) -0.011(2) -0.006(2)
C4 0.107(3) 0.045(2) 0.059(2) -0.0058(17) 0.005(2) 0.005(2)
C5 0.082(3) 0.052(2) 0.0509(19) 0.0006(16) 0.0111(19) 0.0074(19)
C6 0.067(2) 0.0460(19) 0.0399(16) 0.0039(14) -0.0009(15) 0.0020(16)
C7 0.058(3) 0.051(3) 0.041(2) 0.000 0.009(2) 0.000
C8 0.049(2) 0.041(2) 0.042(2) 0.000 0.008(2) 0.000
C9 0.048(3) 0.046(2) 0.048(2) 0.000 0.009(2) 0.000
C10 0.045(2) 0.045(2) 0.046(2) 0.000 0.005(2) 0.000
C11 0.043(3) 0.070(3) 0.051(3) 0.000 0.001(2) 0.000
C12 0.058(2) 0.072(3) 0.086(3) -0.004(2) 0.001(2) -0.014(2)
C13 0.055(3) 0.144(7) 0.053(3) 0.000 -0.006(3) 0.000
C14 0.049(3) 0.049(3) 0.040(2) 0.000 0.007(2) 0.000
C15 0.046(2) 0.050(3) 0.047(2) 0.000 0.009(2) 0.000
C16 0.043(2) 0.041(2) 0.046(2) 0.000 0.005(2) 0.000

loop_
_atom_type_symbol
_atom_type_description
_atom_type_scat_dispersion_real
_atom_type_scat_dispersion_imag
_atom_type_scat_source
C C 0.0181 0.0091 'International Tables Vol C Tables 4.2.6.8 and 6.1.1.4'
H H 0.0000 0.0000 'International Tables Vol C Tables 4.2.6.8 and 6.1.1.4'
P P 0.2955 0.4335 'International Tables Vol C Tables 4.2.6.8 and 6.1.1.4'
Cl Cl 0.3639 0.7018 'International Tables Vol C Tables 4.2.6.8 and 6.1.1.4'

loop_
_geom_angle_atom_site_label_1
_geom_angle_atom_site_label_2
_geom_angle_atom_site_label_3
_geom_angle
_geom_angle_site_symmetry_1
_geom_angle_site_symmetry_3
_geom_angle_publ_flag
C16 P1 C1 93.92(15) . . ?
C16 P1 C1 93.92(15) . 4_565 ?
C1 P1 C1 94.4(2) . 4_565 ?
C2 C1 C6 118.7(3) . . ?
C2 C1 P1 124.6(3) . . ?
C6 C1 P1 116.6(3) . . ?
C3 C2 C1 121.1(4) . . ?
C3 C2 Cl1 119.4(3) . . ?
C1 C2 Cl1 119.4(3) . . ?
C3 C2 H2 119.4 . . ?
C1 C2 H2 119.4 . . ?
C2 C3 C4 119.9(4) . . ?
C2 C3 H3 120.1 . . ?
C4 C3 H3 120.1 . . ?
C3 C4 C5 120.3(4) . . ?
C3 C4 H4 119.8 . . ?
C5 C4 H4 119.8 . . ?
C6 C5 C4 120.3(4) . . ?
C6 C5 H5 119.9 . . ?
C4 C5 H5 119.9 . . ?
C5 C6 C1 119.7(3) . . ?
C5 C6 C7 123.9(4) . . ?
C1 C6 C7 116.4(3) . . ?
C6 C7 C6 108.0(4) 4_565 . ?
C6 C7 C8 108.1(3) 4_565 . ?
C6 C7 C8 108.1(3) . . ?
C6 C7 H7 110.9 4_565 . ?
C6 C7 H7 110.9 . . ?
C8 C7 H7 110.9 . . ?
C9 C8 C16 120.5(4) . . ?
C9 C8 C7 123.7(4) . . ?
C16 C8 C7 115.9(4) . . ?
C8 C9 C10 121.1(4) . . ?
C8 C9 H9 119.5 . . ?
C10 C9 H9 119.5 . . ?
C14 C10 C9 117.9(4) . . ?
C14 C10 C11 122.3(4) . . ?
C9 C10 C11 119.8(4) . . ?
C10 C11 C13 112.7(4) . . ?
C10 C11 C12 109.5(3) . 4_565 ?
C13 C11 C12 107.5(3) . 4_565 ?
C10 C11 C12 109.5(3) . . ?
C13 C11 C12 107.5(3) . . ?
C12 C11 C12 110.2(4) 4_565 . ?
C11 C12 H12A 109.5 . . ?
C11 C12 H12B 109.5 . . ?
H12A C12 H12B 109.5 . . ?
C11 C12 H12C 109.5 . . ?
H12A C12 H12C 109.5 . . ?
H12B C12 H12C 109.5 . . ?
C11 C13 H13A 112(4) . . ?
C11 C13 H13B 108(2) . . ?
H13A C13 H13B 109.4(10) . . ?
C11 C13 H13B 108(2) . 4_565 ?
H13A C13 H13B 109.4(10) . 4_565 ?
H13B C13 H13B 109.6(13) . 4_565 ?
C15 C14 C10 120.9(4) . . ?
C15 C14 H14 119.5 . . ?
C10 C14 H14 119.5 . . ?
C14 C15 C16 121.3(5) . . ?
C14 C15 H15 119.4 . . ?
C16 C15 H15 119.4 . . ?
C15 C16 C8 118.4(4) . . ?
C15 C16 P1 124.1(4) . . ?
C8 C16 P1 117.5(3) . . ?

loop_
_geom_bond_atom_site_label_1
_geom_bond_atom_site_label_2
_geom_bond_distance
_geom_bond_site_symmetry_2
_geom_bond_publ_flag
Cl1 C2 1.760(5) . ?
P1 C16 1.835(5) . ?
P1 C1 1.840(4) . ?
P1 C1 1.840(4) 4_565 ?
C1 C2 1.390(5) . ?
C1 C6 1.411(5) . ?
C2 C3 1.374(6) . ?
C2 H2 0.9300 . ?
C3 C4 1.378(6) . ?
C3 H3 0.9300 . ?
C4 C5 1.388(6) . ?
C4 H4 0.9300 . ?
C5 C6 1.379(5) . ?
C5 H5 0.9300 . ?
C6 C7 1.516(4) . ?
C7 C8 1.532(6) . ?
C7 H7 0.9800 . ?
C8 C9 1.372(6) . ?
C8 C16 1.399(6) . ?
C9 C10 1.402(6) . ?
C9 H9 0.9300 . ?
C10 C14 1.394(7) . ?
C10 C11 1.526(6) . ?
C11 C13 1.533(7) . ?
C11 C12 1.535(5) 4_565 ?
C11 C12 1.535(5) . ?
C12 H12A 0.9600 . ?
C12 H12B 0.9600 . ?
C12 H12C 0.9600 . ?
C13 H13A 0.961(7) . ?
C13 H13B 0.961(6) . ?
C13 H13B 0.961(6) 4_565 ?
C14 C15 1.370(7) . ?
C14 H14 0.9300 . ?
C15 C16 1.387(6) . ?
C15 H15 0.9300 . ?

loop_
_geom_torsion_atom_site_label_1
_geom_torsion_atom_site_label_2
_geom_torsion_atom_site_label_3
_geom_torsion_atom_site_label_4
_geom_torsion
_geom_torsion_site_symmetry_1
_geom_torsion_site_symmetry_2
_geom_torsion_site_symmetry_3
_geom_torsion_site_symmetry_4
_geom_torsion_publ_flag
C16 P1 C1 C2 -131.3(3) . . . . ?
C1 P1 C1 C2 134.4(2) 4_565 . . . ?
C16 P1 C1 C6 47.6(3) . . . . ?
C1 P1 C1 C6 -46.6(3) 4_565 . . . ?
C6 C1 C2 C3 0.9(5) . . . . ?
P1 C1 C2 C3 179.8(3) . . . . ?
C6 C1 C2 Cl1 -179.0(3) . . . . ?
P1 C1 C2 Cl1 -0.1(4) . . . . ?
C1 C2 C3 C4 -0.3(6) . . . . ?
Cl1 C2 C3 C4 179.6(3) . . . . ?
C2 C3 C4 C5 -0.6(6) . . . . ?
C3 C4 C5 C6 0.9(6) . . . . ?
C4 C5 C6 C1 -0.3(5) . . . . ?
C4 C5 C6 C7 -179.2(3) . . . . ?
C2 C1 C6 C5 -0.6(5) . . . . ?
P1 C1 C6 C5 -179.6(3) . . . . ?
C2 C1 C6 C7 178.4(3) . . . . ?
P1 C1 C6 C7 -0.6(4) . . . . ?
C5 C6 C7 C6 -122.2(4) . . . 4_565 ?
C1 C6 C7 C6 58.8(4) . . . 4_565 ?
C5 C6 C7 C8 121.1(4) . . . . ?
C1 C6 C7 C8 -57.8(4) . . . . ?
C6 C7 C8 C9 121.7(3) 4_565 . . . ?
C6 C7 C8 C9 -121.7(3) . . . . ?
C6 C7 C8 C16 -58.3(3) 4_565 . . . ?
C6 C7 C8 C16 58.3(3) . . . . ?
C16 C8 C9 C10 0.000(1) . . . . ?
C7 C8 C9 C10 180.000(1) . . . . ?
C8 C9 C10 C14 0.000(1) . . . . ?
C8 C9 C10 C11 180.000(1) . . . . ?
C14 C10 C11 C13 0.000(0) . . . . ?
C9 C10 C11 C13 180.000(0) . . . . ?
C14 C10 C11 C12 -119.6(3) . . . 4_565 ?
C9 C10 C11 C12 60.4(3) . . . 4_565 ?
C14 C10 C11 C12 119.6(3) . . . . ?
C9 C10 C11 C12 -60.4(3) . . . . ?
C9 C10 C14 C15 0.000(0) . . . . ?
C11 C10 C14 C15 180.000(0) . . . . ?
C10 C14 C15 C16 0.000(0) . . . . ?
C14 C15 C16 C8 0.000(1) . . . . ?
C14 C15 C16 P1 180.000(0) . . . . ?
C9 C8 C16 C15 0.000(1) . . . . ?
C7 C8 C16 C15 180.000(1) . . . . ?
C9 C8 C16 P1 180.000(0) . . . . ?
C7 C8 C16 P1 0.000(1) . . . . ?
C1 P1 C16 C15 132.64(11) . . . . ?
C1 P1 C16 C15 -132.64(11) 4_565 . . . ?
C1 P1 C16 C8 -47.36(11) . . . . ?
C1 P1 C16 C8 47.36(11) 4_565 . . . ?
